data_1518307
loop_
_publ_author_name
'Gu, Songlin'
'Luo, Lei'
'Liu, Jingjing'
'Bai, Lu'
'Zheng, Huayu'
'Wang, Yaoyu'
'Luan, Xinjun'

_publ_section_title
;
 Palladium(II)-Catalyzed Oxidative Dearomatization of Free Naphthols with
 Two Alkyne Units.
;
_journal_issue 23
_journal_name_full 'Organic letters'
_journal_page_first 6132
_journal_paper_doi 10.1021/ol502997d
_journal_volume 16
_journal_year 2014
_chemical_formula_sum 'C38 H26 O'
_chemical_formula_weight 498.59
_chemical_name_systematic
; 
 ? 
;
_space_group_IT_number 14
_symmetry_cell_setting monoclinic
_symmetry_space_group_name_Hall '-P 2ybc'
_symmetry_space_group_name_H-M 'P 1 21/c 1'
_atom_sites_solution_hydrogens geom
_atom_sites_solution_primary direct
_atom_sites_solution_secondary difmap
_audit_creation_method SHELXL-97
_cell_angle_alpha 90.00
_cell_angle_beta 99.748(2)
_cell_angle_gamma 90.00
_cell_formula_units_Z 8
_cell_length_a 17.667(2)
_cell_length_b 16.0607(19)
_cell_length_c 19.997(3)
_cell_measurement_reflns_used 5070
_cell_measurement_temperature 298(2)
_cell_measurement_theta_max 25.02
_cell_measurement_theta_min 1.26
_cell_volume 5592.1(12)
_computing_cell_refinement APEX2
_computing_data_collection 'APEX2 (Bruker, 2004)'
_computing_data_reduction APEX2
_computing_molecular_graphics APEX2
_computing_publication_material APEX2
_computing_structure_refinement 'SHELXL-97 (Sheldrick, 1997)'
_computing_structure_solution 'SHELXS-97 (Sheldrick, 1990)'
_diffrn_ambient_temperature 298(2)
_diffrn_measured_fraction_theta_full 0.999
_diffrn_measured_fraction_theta_max 0.999
_diffrn_radiation_monochromator graphite
_diffrn_radiation_source 'fine-focus sealed tube'
_diffrn_radiation_type MoK\a
_diffrn_radiation_wavelength 0.71073
_diffrn_reflns_av_R_equivalents 0.0583
_diffrn_reflns_av_sigmaI/netI 0.0729
_diffrn_reflns_limit_h_max 21
_diffrn_reflns_limit_h_min -20
_diffrn_reflns_limit_k_max 11
_diffrn_reflns_limit_k_min -19
_diffrn_reflns_limit_l_max 23
_diffrn_reflns_limit_l_min -23
_diffrn_reflns_number 27665
_diffrn_reflns_theta_full 25.10
_diffrn_reflns_theta_max 25.10
_diffrn_reflns_theta_min 1.17
_diffrn_standards_interval_time 0
_diffrn_standards_number 0
_exptl_absorpt_coefficient_mu 0.069
_exptl_absorpt_correction_T_max 0.9826
_exptl_absorpt_correction_T_min 0.9749
_exptl_absorpt_correction_type multi-scan
_exptl_absorpt_process_details SADABS
_exptl_crystal_colour colourless
_exptl_crystal_density_diffrn 1.184
_exptl_crystal_density_method 'not measured'
_exptl_crystal_description block
_exptl_crystal_F_000 2096
_exptl_crystal_size_max 0.37
_exptl_crystal_size_mid 0.30
_exptl_crystal_size_min 0.25
_refine_diff_density_max 0.207
_refine_diff_density_min -0.167
_refine_diff_density_rms 0.036
_refine_ls_extinction_method none
_refine_ls_goodness_of_fit_ref 1.026
_refine_ls_hydrogen_treatment mixed
_refine_ls_matrix_type full
_refine_ls_number_parameters 703
_refine_ls_number_reflns 9948
_refine_ls_number_restraints 0
_refine_ls_restrained_S_all 1.026
_refine_ls_R_factor_all 0.1246
_refine_ls_R_factor_gt 0.0550
_refine_ls_shift/su_max 0.000
_refine_ls_shift/su_mean 0.000
_refine_ls_structure_factor_coef Fsqd
_refine_ls_weighting_details 'calc w=1/[\s^2^(Fo^2^)+(0.0500P)^2^+0.4529P] where P=(Fo^2^+2Fc^2^)/3'
_refine_ls_weighting_scheme calc
_refine_ls_wR_factor_gt 0.1149
_refine_ls_wR_factor_ref 0.1479
_reflns_number_gt 5070
_reflns_number_total 9948
_reflns_threshold_expression >2sigma(I)
_cod_data_source_file ol502997d_si_002.cif
_cod_data_source_block organic
_cod_depositor_comments 'Adding full bibliography for 1518307.cif.'
_cod_original_sg_symbol_H-M 'P  21/c'
_cod_database_code 1518307

loop_
_symmetry_equiv_pos_as_xyz
'x, y, z'
'-x, y+1/2, -z+1/2'
'-x, -y, -z'
'x, -y-1/2, z-1/2'

loop_
_atom_site_label
_atom_site_type_symbol
_atom_site_fract_x
_atom_site_fract_y
_atom_site_fract_z
_atom_site_U_iso_or_equiv
_atom_site_adp_type
_atom_site_occupancy
_atom_site_symmetry_multiplicity
_atom_site_calc_flag
_atom_site_refinement_flags
O1 O 0.45290(14) 0.58155(14) 0.19188(12) 0.0969(8) Uani 1 1 d .
O2 O 0.25408(12) 0.16846(15) 0.20798(11) 0.0874(7) Uani 1 1 d .
C1 C 0.39344(18) 0.56259(19) 0.21156(14) 0.0610(8) Uani 1 1 d .
C2 C 0.35064(19) 0.62145(19) 0.24427(16) 0.0712(9) Uani 1 1 d .
H2 H 0.3659 0.6770 0.2465 0.085 Uiso 1 1 calc R
C3 C 0.29016(19) 0.5994(2) 0.27136(16) 0.0716(9) Uani 1 1 d .
H3 H 0.2642 0.6408 0.2909 0.086 Uiso 1 1 calc R
C4 C 0.26210(15) 0.51507(19) 0.27244(13) 0.0538(7) Uani 1 1 d .
C5 C 0.20142(18) 0.4952(3) 0.30542(16) 0.0793(10) Uani 1 1 d .
H5 H 0.1773 0.5370 0.3261 0.095 Uiso 1 1 calc R
C6 C 0.1770(2) 0.4153(3) 0.30781(18) 0.0916(11) Uani 1 1 d .
H6 H 0.1360 0.4031 0.3298 0.110 Uiso 1 1 calc R
C7 C 0.21211(18) 0.3523(2) 0.27807(18) 0.0804(10) Uani 1 1 d .
H7 H 0.1956 0.2976 0.2805 0.097 Uiso 1 1 calc R
C8 C 0.27264(15) 0.37125(19) 0.24432(15) 0.0627(8) Uani 1 1 d .
H8 H 0.2961 0.3289 0.2236 0.075 Uiso 1 1 calc R
C9 C 0.29818(14) 0.45201(17) 0.24121(12) 0.0458(6) Uani 1 1 d .
C10 C 0.36035(14) 0.47289(15) 0.20040(12) 0.0455(6) Uani 1 1 d .
C11 C 0.32942(14) 0.46888(16) 0.12411(13) 0.0473(7) Uani 1 1 d .
C12 C 0.37381(14) 0.41642(16) 0.09495(13) 0.0467(7) Uani 1 1 d .
C13 C 0.43430(14) 0.38144(16) 0.14763(13) 0.0466(7) Uani 1 1 d .
C14 C 0.42569(14) 0.41061(15) 0.20916(13) 0.0454(6) Uani 1 1 d .
C15 C 0.46880(14) 0.38884(18) 0.27672(13) 0.0483(7) Uani 1 1 d .
C16 C 0.49339(16) 0.3075(2) 0.29193(14) 0.0631(8) Uani 1 1 d .
H16 H 0.4819 0.2662 0.2592 0.076 Uiso 1 1 calc R
C17 C 0.53448(18) 0.2872(2) 0.35465(16) 0.0773(9) Uani 1 1 d .
H17 H 0.5506 0.2326 0.3638 0.093 Uiso 1 1 calc R
C18 C 0.55173(19) 0.3474(3) 0.40389(17) 0.0886(11) Uani 1 1 d .
H18 H 0.5801 0.3339 0.4460 0.106 Uiso 1 1 calc R
C19 C 0.52706(19) 0.4268(3) 0.39047(16) 0.0860(11) Uani 1 1 d .
H19 H 0.5385 0.4674 0.4238 0.103 Uiso 1 1 calc R
C20 C 0.48504(16) 0.4481(2) 0.32773(15) 0.0649(8) Uani 1 1 d .
H20 H 0.4677 0.5025 0.3198 0.078 Uiso 1 1 calc R
C21 C 0.49688(16) 0.32739(19) 0.13129(13) 0.0556(7) Uani 1 1 d .
C22 C 0.4847(2) 0.2470(2) 0.10907(15) 0.0802(10) Uani 1 1 d .
H22 H 0.4362 0.2232 0.1058 0.096 Uiso 1 1 calc R
C23 C 0.5467(3) 0.1998(3) 0.09086(17) 0.1002(13) Uani 1 1 d .
H23 H 0.5396 0.1449 0.0763 0.120 Uiso 1 1 calc R
C24 C 0.6170(3) 0.2375(3) 0.0955(2) 0.1119(15) Uani 1 1 d .
H24 H 0.6574 0.2071 0.0833 0.134 Uiso 1 1 calc R
C25 C 0.6302(2) 0.3163(3) 0.11667(19) 0.1087(14) Uani 1 1 d .
H25 H 0.6786 0.3400 0.1191 0.130 Uiso 1 1 calc R
C26 C 0.57018(18) 0.3613(2) 0.13486(16) 0.0807(10) Uani 1 1 d .
H26 H 0.5789 0.4158 0.1499 0.097 Uiso 1 1 calc R
C27 C 0.36335(16) 0.39528(16) 0.02165(13) 0.0514(7) Uani 1 1 d .
C28 C 0.29238(17) 0.36765(18) -0.01189(15) 0.0660(8) Uani 1 1 d .
H28 H 0.2516 0.3638 0.0118 0.079 Uiso 1 1 calc R
C29 C 0.2812(2) 0.3459(2) -0.07938(17) 0.0870(11) Uani 1 1 d .
H29 H 0.2335 0.3266 -0.1005 0.104 Uiso 1 1 calc R
C30 C 0.3395(3) 0.3524(2) -0.11512(17) 0.0908(11) Uani 1 1 d .
H30 H 0.3316 0.3379 -0.1608 0.109 Uiso 1 1 calc R
C31 C 0.4103(2) 0.3804(2) -0.08410(17) 0.0853(11) Uani 1 1 d .
H31 H 0.4501 0.3851 -0.1089 0.102 Uiso 1 1 calc R
C32 C 0.42262(18) 0.40183(19) -0.01500(15) 0.0687(9) Uani 1 1 d .
H32 H 0.4706 0.4204 0.0060 0.082 Uiso 1 1 calc R
C33 C 0.26659(15) 0.52289(17) 0.08994(13) 0.0509(7) Uani 1 1 d .
C34 C 0.19153(16) 0.51614(18) 0.10123(14) 0.0622(8) Uani 1 1 d .
H34 H 0.1792 0.4760 0.1312 0.075 Uiso 1 1 calc R
C35 C 0.13497(17) 0.5681(2) 0.06869(16) 0.0692(9) Uani 1 1 d .
H35 H 0.0850 0.5628 0.0771 0.083 Uiso 1 1 calc R
C36 C 0.15144(19) 0.6271(2) 0.02426(16) 0.0732(9) Uani 1 1 d .
H36 H 0.1130 0.6618 0.0022 0.088 Uiso 1 1 calc R
C37 C 0.2251(2) 0.6348(2) 0.01265(16) 0.0775(10) Uani 1 1 d .
H37 H 0.2368 0.6750 -0.0174 0.093 Uiso 1 1 calc R
C38 C 0.28229(18) 0.58329(18) 0.04511(15) 0.0670(8) Uani 1 1 d .
H38 H 0.3322 0.5894 0.0367 0.080 Uiso 1 1 calc R
C39 C 0.25810(16) 0.0937(2) 0.19635(14) 0.0587(8) Uani 1 1 d .
C40 C 0.32798(16) 0.0475(2) 0.21632(15) 0.0705(9) Uani 1 1 d .
H40 H 0.3730 0.0756 0.2340 0.085 Uiso 1 1 calc R
C41 C 0.32909(17) -0.0349(2) 0.20979(15) 0.0728(9) Uani 1 1 d .
H41 H 0.3754 -0.0622 0.2242 0.087 Uiso 1 1 calc R
C42 C 0.26373(16) -0.08495(19) 0.18195(14) 0.0569(7) Uani 1 1 d .
C43 C 0.2694(2) -0.1712(2) 0.17802(17) 0.0835(10) Uani 1 1 d .
H43 H 0.3158 -0.1969 0.1951 0.100 Uiso 1 1 calc R
C44 C 0.2083(3) -0.2193(2) 0.14972(19) 0.0944(12) Uani 1 1 d .
H44 H 0.2127 -0.2769 0.1482 0.113 Uiso 1 1 calc R
C45 C 0.1407(2) -0.1809(2) 0.12383(17) 0.0819(10) Uani 1 1 d .
H45 H 0.0991 -0.2128 0.1036 0.098 Uiso 1 1 calc R
C46 C 0.13316(17) -0.0952(2) 0.12719(15) 0.0675(8) Uani 1 1 d .
H46 H 0.0865 -0.0702 0.1097 0.081 Uiso 1 1 calc R
C47 C 0.19441(15) -0.04672(17) 0.15624(13) 0.0506(7) Uani 1 1 d .
C48 C 0.18630(14) 0.04685(16) 0.15710(12) 0.0474(7) Uani 1 1 d .
C49 C 0.11398(14) 0.07490(16) 0.18289(13) 0.0479(7) Uani 1 1 d .
C50 C 0.07408(14) 0.12749(16) 0.13702(13) 0.0484(7) Uani 1 1 d .
C51 C 0.11326(14) 0.13585(16) 0.07774(13) 0.0477(7) Uani 1 1 d .
C52 C 0.17586(14) 0.08674(16) 0.08616(12) 0.0474(7) Uani 1 1 d .
C53 C 0.23413(15) 0.07742(18) 0.04138(13) 0.0510(7) Uani 1 1 d .
C54 C 0.24908(18) 0.0011(2) 0.01450(15) 0.0711(9) Uani 1 1 d .
H54 H 0.2224 -0.0458 0.0249 0.085 Uiso 1 1 calc R
C55 C 0.3029(2) -0.0064(3) -0.02751(17) 0.0920(12) Uani 1 1 d .
H55 H 0.3124 -0.0584 -0.0447 0.110 Uiso 1 1 calc R
C56 C 0.3422(2) 0.0608(3) -0.04420(17) 0.0929(12) Uani 1 1 d .
H56 H 0.3780 0.0552 -0.0731 0.112 Uiso 1 1 calc R
C57 C 0.32854(18) 0.1375(3) -0.01794(18) 0.0909(11) Uani 1 1 d .
H57 H 0.3555 0.1840 -0.0286 0.109 Uiso 1 1 calc R
C58 C 0.27453(17) 0.1450(2) 0.02445(16) 0.0749(9) Uani 1 1 d .
H58 H 0.2654 0.1971 0.0418 0.090 Uiso 1 1 calc R
C59 C 0.09018(14) 0.19453(18) 0.02058(14) 0.0523(7) Uani 1 1 d .
C60 C 0.07758(16) 0.1682(2) -0.04596(15) 0.0679(9) Uani 1 1 d .
H60 H 0.0809 0.1118 -0.0556 0.081 Uiso 1 1 calc R
C61 C 0.06000(18) 0.2248(2) -0.09876(16) 0.0823(10) Uani 1 1 d .
H61 H 0.0512 0.2060 -0.1434 0.099 Uiso 1 1 calc R
C62 C 0.05562(17) 0.3077(2) -0.0857(2) 0.0797(10) Uani 1 1 d .
H62 H 0.0447 0.3454 -0.1212 0.096 Uiso 1 1 calc R
C63 C 0.06721(18) 0.3351(2) -0.0204(2) 0.0801(10) Uani 1 1 d .
H63 H 0.0638 0.3916 -0.0113 0.096 Uiso 1 1 calc R
C64 C 0.08412(16) 0.27887(19) 0.03269(15) 0.0668(8) Uani 1 1 d .
H64 H 0.0915 0.2982 0.0772 0.080 Uiso 1 1 calc R
C65 C 0.00085(15) 0.17016(16) 0.14250(13) 0.0500(7) Uani 1 1 d .
C66 C -0.00525(18) 0.21977(19) 0.19798(16) 0.0708(9) Uani 1 1 d .
H66 H 0.0374 0.2278 0.2316 0.085 Uiso 1 1 calc R
C67 C -0.0741(2) 0.2575(2) 0.20397(19) 0.0867(11) Uani 1 1 d .
H67 H -0.0774 0.2911 0.2412 0.104 Uiso 1 1 calc R
C68 C -0.1375(2) 0.2453(2) 0.1551(2) 0.0845(11) Uani 1 1 d .
H68 H -0.1839 0.2702 0.1592 0.101 Uiso 1 1 calc R
C69 C -0.13209(17) 0.1964(2) 0.10021(19) 0.0776(10) Uani 1 1 d .
H69 H -0.1751 0.1881 0.0670 0.093 Uiso 1 1 calc R
C70 C -0.06343(16) 0.15916(18) 0.09365(15) 0.0635(8) Uani 1 1 d .
H70 H -0.0605 0.1263 0.0559 0.076 Uiso 1 1 calc R
C71 C 0.09385(15) 0.04000(16) 0.24580(13) 0.0499(7) Uani 1 1 d .
C72 C 0.01872(17) 0.01811(18) 0.25003(15) 0.0656(8) Uani 1 1 d .
H72 H -0.0201 0.0283 0.2133 0.079 Uiso 1 1 calc R
C73 C 0.00074(19) -0.01843(19) 0.30774(17) 0.0745(9) Uani 1 1 d .
H73 H -0.0499 -0.0330 0.3092 0.089 Uiso 1 1 calc R
C74 C 0.0561(2) -0.03341(19) 0.36257(16) 0.0752(9) Uani 1 1 d .
H74 H 0.0435 -0.0580 0.4013 0.090 Uiso 1 1 calc R
C75 C 0.1308(2) -0.01182(19) 0.36014(15) 0.0732(9) Uani 1 1 d .
H75 H 0.1690 -0.0211 0.3976 0.088 Uiso 1 1 calc R
C76 C 0.14934(17) 0.02381(18) 0.30179(14) 0.0634(8) Uani 1 1 d .
H76 H 0.2003 0.0371 0.3003 0.076 Uiso 1 1 calc R

loop_
_atom_site_aniso_label
_atom_site_aniso_U_11
_atom_site_aniso_U_22
_atom_site_aniso_U_33
_atom_site_aniso_U_23
_atom_site_aniso_U_13
_atom_site_aniso_U_12
O1 0.1025(18) 0.0791(17) 0.122(2) -0.0039(14) 0.0573(16) -0.0290(14)
O2 0.0921(17) 0.0662(16) 0.0978(18) -0.0163(13) -0.0017(13) -0.0086(13)
C1 0.070(2) 0.059(2) 0.0570(19) 0.0009(15) 0.0196(16) -0.0021(17)
C2 0.086(2) 0.0444(19) 0.082(2) -0.0042(16) 0.012(2) 0.0038(18)
C3 0.074(2) 0.065(2) 0.076(2) -0.0210(17) 0.0117(18) 0.0157(19)
C4 0.0483(17) 0.068(2) 0.0461(17) -0.0067(14) 0.0098(13) 0.0084(15)
C5 0.065(2) 0.107(3) 0.071(2) -0.013(2) 0.0275(18) 0.010(2)
C6 0.070(2) 0.123(4) 0.093(3) 0.011(2) 0.045(2) -0.002(2)
C7 0.063(2) 0.079(3) 0.104(3) 0.020(2) 0.028(2) -0.0070(19)
C8 0.0553(18) 0.060(2) 0.075(2) 0.0036(16) 0.0194(16) 0.0037(16)
C9 0.0442(15) 0.0511(18) 0.0429(15) 0.0017(13) 0.0098(12) 0.0064(14)
C10 0.0502(16) 0.0437(17) 0.0447(16) -0.0009(12) 0.0140(13) 0.0030(13)
C11 0.0463(15) 0.0504(17) 0.0472(16) 0.0040(13) 0.0134(13) 0.0053(14)
C12 0.0454(15) 0.0525(17) 0.0443(16) -0.0007(13) 0.0131(13) 0.0030(13)
C13 0.0440(15) 0.0519(17) 0.0457(17) -0.0016(13) 0.0125(13) 0.0034(13)
C14 0.0401(15) 0.0504(17) 0.0468(17) -0.0017(13) 0.0107(12) -0.0007(13)
C15 0.0374(15) 0.063(2) 0.0455(17) -0.0040(15) 0.0106(12) 0.0024(14)
C16 0.0635(19) 0.071(2) 0.0540(19) 0.0008(16) 0.0093(15) 0.0010(17)
C17 0.078(2) 0.097(3) 0.057(2) 0.014(2) 0.0085(18) 0.013(2)
C18 0.080(2) 0.135(4) 0.047(2) 0.002(2) -0.0018(17) 0.029(2)
C19 0.075(2) 0.123(3) 0.055(2) -0.025(2) -0.0036(18) 0.021(2)
C20 0.0576(18) 0.078(2) 0.058(2) -0.0099(17) 0.0072(15) 0.0118(16)
C21 0.0569(19) 0.068(2) 0.0427(16) -0.0029(15) 0.0093(13) 0.0145(16)
C22 0.100(3) 0.077(3) 0.063(2) -0.0047(18) 0.0103(19) 0.016(2)
C23 0.138(4) 0.090(3) 0.074(3) -0.014(2) 0.020(3) 0.045(3)
C24 0.103(4) 0.140(5) 0.093(3) -0.002(3) 0.016(3) 0.058(3)
C25 0.071(3) 0.161(4) 0.099(3) -0.009(3) 0.027(2) 0.031(3)
C26 0.057(2) 0.113(3) 0.074(2) -0.0115(19) 0.0164(17) 0.015(2)
C27 0.0556(18) 0.0539(18) 0.0461(17) 0.0022(13) 0.0127(14) 0.0134(14)
C28 0.061(2) 0.080(2) 0.057(2) -0.0036(16) 0.0084(16) 0.0061(17)
C29 0.096(3) 0.105(3) 0.055(2) -0.0101(19) -0.001(2) 0.004(2)
C30 0.117(3) 0.108(3) 0.044(2) 0.0010(19) 0.003(2) 0.020(3)
C31 0.096(3) 0.111(3) 0.057(2) 0.014(2) 0.038(2) 0.029(2)
C32 0.067(2) 0.085(2) 0.057(2) 0.0033(17) 0.0190(16) 0.0111(17)
C33 0.0564(18) 0.0526(18) 0.0448(17) -0.0014(14) 0.0116(14) 0.0116(14)
C34 0.0548(19) 0.071(2) 0.0615(19) 0.0115(15) 0.0112(15) 0.0091(16)
C35 0.0538(18) 0.084(2) 0.069(2) 0.0016(19) 0.0067(16) 0.0167(18)
C36 0.078(2) 0.080(2) 0.060(2) 0.0042(18) 0.0047(18) 0.0309(19)
C37 0.094(3) 0.075(2) 0.067(2) 0.0255(17) 0.0224(19) 0.027(2)
C38 0.070(2) 0.069(2) 0.066(2) 0.0143(17) 0.0245(17) 0.0159(18)
C39 0.0589(19) 0.063(2) 0.0550(19) -0.0036(16) 0.0108(15) 0.0008(17)
C40 0.0466(18) 0.096(3) 0.068(2) -0.0057(19) 0.0093(15) 0.0001(19)
C41 0.0517(19) 0.089(3) 0.075(2) 0.0010(19) 0.0038(16) 0.0241(19)
C42 0.0543(18) 0.064(2) 0.0537(18) 0.0091(15) 0.0119(14) 0.0176(17)
C43 0.092(3) 0.072(3) 0.088(3) 0.010(2) 0.019(2) 0.033(2)
C44 0.119(3) 0.060(2) 0.107(3) -0.004(2) 0.026(3) 0.006(3)
C45 0.090(3) 0.066(3) 0.094(3) -0.013(2) 0.025(2) -0.008(2)
C46 0.061(2) 0.065(2) 0.078(2) -0.0105(17) 0.0149(16) 0.0024(17)
C47 0.0503(17) 0.0542(19) 0.0482(17) 0.0017(14) 0.0110(13) 0.0068(15)
C48 0.0471(16) 0.0487(18) 0.0467(16) 0.0038(13) 0.0090(13) 0.0067(13)
C49 0.0464(15) 0.0506(17) 0.0473(17) 0.0000(14) 0.0099(13) 0.0067(13)
C50 0.0458(15) 0.0516(17) 0.0485(17) 0.0005(13) 0.0106(13) 0.0086(14)
C51 0.0456(16) 0.0508(17) 0.0471(17) 0.0032(13) 0.0091(13) 0.0072(14)
C52 0.0473(16) 0.0485(17) 0.0474(16) 0.0020(13) 0.0111(13) 0.0051(13)
C53 0.0481(16) 0.0571(19) 0.0478(17) 0.0059(14) 0.0080(13) 0.0123(15)
C54 0.086(2) 0.071(2) 0.061(2) -0.0010(16) 0.0271(18) 0.0118(18)
C55 0.108(3) 0.107(3) 0.070(2) -0.003(2) 0.040(2) 0.037(3)
C56 0.076(2) 0.149(4) 0.062(2) 0.011(3) 0.0320(19) 0.036(3)
C57 0.067(2) 0.124(3) 0.090(3) 0.011(2) 0.038(2) -0.001(2)
C58 0.067(2) 0.076(2) 0.088(2) 0.0002(18) 0.0317(19) 0.0035(18)
C59 0.0471(16) 0.058(2) 0.0545(19) 0.0108(15) 0.0176(13) 0.0129(14)
C60 0.076(2) 0.071(2) 0.058(2) 0.0056(17) 0.0144(16) 0.0231(17)
C61 0.092(3) 0.102(3) 0.056(2) 0.024(2) 0.0194(18) 0.035(2)
C62 0.068(2) 0.088(3) 0.087(3) 0.040(2) 0.0246(19) 0.025(2)
C63 0.078(2) 0.064(2) 0.100(3) 0.025(2) 0.019(2) 0.0173(18)
C64 0.073(2) 0.060(2) 0.066(2) 0.0074(17) 0.0086(16) 0.0108(17)
C65 0.0497(17) 0.0523(18) 0.0507(17) 0.0118(14) 0.0157(14) 0.0122(14)
C66 0.070(2) 0.077(2) 0.070(2) -0.0038(17) 0.0250(17) 0.0201(18)
C67 0.093(3) 0.087(3) 0.090(3) -0.001(2) 0.042(2) 0.030(2)
C68 0.064(2) 0.078(3) 0.120(3) 0.033(2) 0.042(2) 0.029(2)
C69 0.052(2) 0.081(3) 0.097(3) 0.029(2) 0.0073(18) 0.0101(18)
C70 0.0565(19) 0.068(2) 0.067(2) 0.0113(16) 0.0120(16) 0.0142(16)
C71 0.0517(17) 0.0507(18) 0.0491(17) 0.0032(13) 0.0138(14) 0.0108(14)
C72 0.060(2) 0.077(2) 0.059(2) 0.0137(16) 0.0103(16) 0.0032(16)
C73 0.071(2) 0.085(2) 0.071(2) 0.0161(19) 0.0227(19) -0.0029(18)
C74 0.093(3) 0.079(2) 0.058(2) 0.0147(17) 0.024(2) 0.003(2)
C75 0.080(2) 0.087(2) 0.051(2) 0.0163(17) 0.0086(17) 0.0100(19)
C76 0.0631(19) 0.076(2) 0.0513(19) 0.0077(16) 0.0104(16) 0.0070(16)

loop_
_atom_type_symbol
_atom_type_description
_atom_type_scat_dispersion_real
_atom_type_scat_dispersion_imag
_atom_type_scat_source
C C 0.0033 0.0016 'International Tables Vol C Tables 4.2.6.8 and 6.1.1.4'
H H 0.0000 0.0000 'International Tables Vol C Tables 4.2.6.8 and 6.1.1.4'
O O 0.0106 0.0060 'International Tables Vol C Tables 4.2.6.8 and 6.1.1.4'

loop_
_geom_angle_atom_site_label_1
_geom_angle_atom_site_label_2
_geom_angle_atom_site_label_3
_geom_angle
O1 C1 C2 122.1(3)
O1 C1 C10 120.5(3)
C2 C1 C10 117.4(3)
C3 C2 C1 122.2(3)
C3 C2 H2 118.9
C1 C2 H2 118.9
C2 C3 C4 124.0(3)
C2 C3 H3 118.0
C4 C3 H3 118.0
C5 C4 C9 119.5(3)
C5 C4 C3 121.2(3)
C9 C4 C3 119.3(3)
C6 C5 C4 120.7(3)
C6 C5 H5 119.6
C4 C5 H5 119.6
C5 C6 C7 120.7(3)
C5 C6 H6 119.6
C7 C6 H6 119.6
C6 C7 C8 119.3(3)
C6 C7 H7 120.3
C8 C7 H7 120.3
C9 C8 C7 120.8(3)
C9 C8 H8 119.6
C7 C8 H8 119.6
C8 C9 C4 118.9(3)
C8 C9 C10 120.4(2)
C4 C9 C10 120.5(2)
C9 C10 C14 113.6(2)
C9 C10 C11 111.0(2)
C14 C10 C11 102.92(19)
C9 C10 C1 114.7(2)
C14 C10 C1 109.5(2)
C11 C10 C1 104.10(19)
C12 C11 C33 127.7(2)
C12 C11 C10 108.7(2)
C33 C11 C10 123.2(2)
C11 C12 C13 109.4(2)
C11 C12 C27 125.8(2)
C13 C12 C27 124.8(2)
C14 C13 C12 109.8(2)
C14 C13 C21 127.4(2)
C12 C13 C21 122.7(2)
C13 C14 C15 129.2(2)
C13 C14 C10 109.0(2)
C15 C14 C10 121.8(2)
C20 C15 C16 117.7(3)
C20 C15 C14 121.3(3)
C16 C15 C14 121.0(2)
C17 C16 C15 121.2(3)
C17 C16 H16 119.4
C15 C16 H16 119.4
C18 C17 C16 120.2(3)
C18 C17 H17 119.9
C16 C17 H17 119.9
C19 C18 C17 119.5(3)
C19 C18 H18 120.2
C17 C18 H18 120.2
C18 C19 C20 121.0(3)
C18 C19 H19 119.5
C20 C19 H19 119.5
C19 C20 C15 120.4(3)
C19 C20 H20 119.8
C15 C20 H20 119.8
C22 C21 C26 118.5(3)
C22 C21 C13 122.7(3)
C26 C21 C13 118.7(3)
C21 C22 C23 119.8(4)
C21 C22 H22 120.1
C23 C22 H22 120.1
C24 C23 C22 118.2(4)
C24 C23 H23 120.9
C22 C23 H23 120.9
C25 C24 C23 123.1(4)
C25 C24 H24 118.5
C23 C24 H24 118.5
C24 C25 C26 118.4(4)
C24 C25 H25 120.8
C26 C25 H25 120.8
C25 C26 C21 122.0(4)
C25 C26 H26 119.0
C21 C26 H26 119.0
C32 C27 C28 118.1(3)
C32 C27 C12 121.9(3)
C28 C27 C12 120.0(2)
C29 C28 C27 121.5(3)
C29 C28 H28 119.3
C27 C28 H28 119.3
C30 C29 C28 120.2(3)
C30 C29 H29 119.9
C28 C29 H29 119.9
C29 C30 C31 120.2(3)
C29 C30 H30 119.9
C31 C30 H30 119.9
C30 C31 C32 120.1(3)
C30 C31 H31 119.9
C32 C31 H31 119.9
C27 C32 C31 119.9(3)
C27 C32 H32 120.0
C31 C32 H32 120.0
C38 C33 C34 117.6(3)
C38 C33 C11 119.6(2)
C34 C33 C11 122.8(2)
C35 C34 C33 120.9(3)
C35 C34 H34 119.6
C33 C34 H34 119.6
C36 C35 C34 120.7(3)
C36 C35 H35 119.6
C34 C35 H35 119.6
C35 C36 C37 119.2(3)
C35 C36 H36 120.4
C37 C36 H36 120.4
C36 C37 C38 120.6(3)
C36 C37 H37 119.7
C38 C37 H37 119.7
C37 C38 C33 121.0(3)
C37 C38 H38 119.5
C33 C38 H38 119.5
O2 C39 C40 121.8(3)
O2 C39 C48 119.8(3)
C40 C39 C48 118.4(3)
C41 C40 C39 120.8(3)
C41 C40 H40 119.6
C39 C40 H40 119.6
C40 C41 C42 124.7(3)
C40 C41 H41 117.7
C42 C41 H41 117.7
C47 C42 C43 119.1(3)
C47 C42 C41 119.7(3)
C43 C42 C41 121.1(3)
C44 C43 C42 121.7(3)
C44 C43 H43 119.1
C42 C43 H43 119.1
C45 C44 C43 118.7(3)
C45 C44 H44 120.7
C43 C44 H44 120.7
C44 C45 C46 121.0(3)
C44 C45 H45 119.5
C46 C45 H45 119.5
C47 C46 C45 120.4(3)
C47 C46 H46 119.8
C45 C46 H46 119.8
C46 C47 C42 119.1(3)
C46 C47 C48 119.8(2)
C42 C47 C48 121.0(3)
C47 C48 C49 112.6(2)
C47 C48 C52 113.6(2)
C49 C48 C52 102.26(19)
C47 C48 C39 114.4(2)
C49 C48 C39 110.0(2)
C52 C48 C39 102.8(2)
C50 C49 C71 129.9(2)
C50 C49 C48 109.0(2)
C71 C49 C48 120.9(2)
C49 C50 C51 109.9(2)
C49 C50 C65 126.8(2)
C51 C50 C65 123.4(2)
C52 C51 C50 109.5(2)
C52 C51 C59 125.5(2)
C50 C51 C59 124.8(2)
C51 C52 C53 128.6(2)
C51 C52 C48 109.1(2)
C53 C52 C48 121.9(2)
C58 C53 C54 117.7(3)
C58 C53 C52 120.8(3)
C54 C53 C52 121.5(3)
C55 C54 C53 120.8(3)
C55 C54 H54 119.6
C53 C54 H54 119.6
C56 C55 C54 121.1(4)
C56 C55 H55 119.5
C54 C55 H55 119.5
C55 C56 C57 119.2(3)
C55 C56 H56 120.4
C57 C56 H56 120.4
C56 C57 C58 119.7(4)
C56 C57 H57 120.1
C58 C57 H57 120.1
C53 C58 C57 121.5(3)
C53 C58 H58 119.3
C57 C58 H58 119.3
C60 C59 C64 117.7(3)
C60 C59 C51 121.8(3)
C64 C59 C51 120.4(3)
C59 C60 C61 120.8(3)
C59 C60 H60 119.6
C61 C60 H60 119.6
C62 C61 C60 120.4(3)
C62 C61 H61 119.8
C60 C61 H61 119.8
C63 C62 C61 119.8(3)
C63 C62 H62 120.1
C61 C62 H62 120.1
C62 C63 C64 120.1(3)
C62 C63 H63 120.0
C64 C63 H63 120.0
C59 C64 C63 121.1(3)
C59 C64 H64 119.4
C63 C64 H64 119.4
C70 C65 C66 118.4(3)
C70 C65 C50 120.8(3)
C66 C65 C50 120.8(3)
C67 C66 C65 120.7(3)
C67 C66 H66 119.6
C65 C66 H66 119.6
C68 C67 C66 120.0(3)
C68 C67 H67 120.0
C66 C67 H67 120.0
C69 C68 C67 119.7(3)
C69 C68 H68 120.1
C67 C68 H68 120.1
C68 C69 C70 120.5(3)
C68 C69 H69 119.7
C70 C69 H69 119.7
C65 C70 C69 120.6(3)
C65 C70 H70 119.7
C69 C70 H70 119.7
C76 C71 C72 117.2(3)
C76 C71 C49 121.5(2)
C72 C71 C49 121.3(2)
C73 C72 C71 121.1(3)
C73 C72 H72 119.4
C71 C72 H72 119.4
C74 C73 C72 120.9(3)
C74 C73 H73 119.6
C72 C73 H73 119.6
C73 C74 C75 119.4(3)
C73 C74 H74 120.3
C75 C74 H74 120.3
C74 C75 C76 119.9(3)
C74 C75 H75 120.0
C76 C75 H75 120.0
C71 C76 C75 121.5(3)
C71 C76 H76 119.2
C75 C76 H76 119.2

loop_
_geom_bond_atom_site_label_1
_geom_bond_atom_site_label_2
_geom_bond_distance
O1 C1 1.221(3)
O2 C39 1.227(3)
C1 C2 1.436(4)
C1 C10 1.557(4)
C2 C3 1.325(4)
C2 H2 0.9300
C3 C4 1.443(4)
C3 H3 0.9300
C4 C5 1.388(4)
C4 C9 1.399(3)
C5 C6 1.357(4)
C5 H5 0.9300
C6 C7 1.374(4)
C6 H6 0.9300
C7 C8 1.392(4)
C7 H7 0.9300
C8 C9 1.378(3)
C8 H8 0.9300
C9 C10 1.513(3)
C10 C14 1.515(3)
C10 C11 1.532(3)
C11 C12 1.349(3)
C11 C33 1.481(3)
C12 C13 1.479(3)
C12 C27 1.485(3)
C13 C14 1.349(3)
C13 C21 1.485(3)
C14 C15 1.476(3)
C15 C20 1.390(4)
C15 C16 1.394(4)
C16 C17 1.378(4)
C16 H16 0.9300
C17 C18 1.377(4)
C17 H17 0.9300
C18 C19 1.359(4)
C18 H18 0.9300
C19 C20 1.388(4)
C19 H19 0.9300
C20 H20 0.9300
C21 C22 1.371(4)
C21 C26 1.395(4)
C22 C23 1.429(5)
C22 H22 0.9300
C23 C24 1.370(5)
C23 H23 0.9300
C24 C25 1.342(5)
C24 H24 0.9300
C25 C26 1.382(4)
C25 H25 0.9300
C26 H26 0.9300
C27 C32 1.380(4)
C27 C28 1.391(4)
C28 C29 1.376(4)
C28 H28 0.9300
C29 C30 1.353(4)
C29 H29 0.9300
C30 C31 1.374(5)
C30 H30 0.9300
C31 C32 1.405(4)
C31 H31 0.9300
C32 H32 0.9300
C33 C38 1.381(4)
C33 C34 1.387(3)
C34 C35 1.378(4)
C34 H34 0.9300
C35 C36 1.364(4)
C35 H35 0.9300
C36 C37 1.365(4)
C36 H36 0.9300
C37 C38 1.380(4)
C37 H37 0.9300
C38 H38 0.9300
C39 C40 1.438(4)
C39 C48 1.567(4)
C40 C41 1.331(4)
C40 H40 0.9300
C41 C42 1.439(4)
C41 H41 0.9300
C42 C47 1.389(3)
C42 C43 1.392(4)
C43 C44 1.369(4)
C43 H43 0.9300
C44 C45 1.366(4)
C44 H44 0.9300
C45 C46 1.386(4)
C45 H45 0.9300
C46 C47 1.379(4)
C46 H46 0.9300
C47 C48 1.510(3)
C48 C49 1.525(3)
C48 C52 1.539(3)
C49 C50 1.354(3)
C49 C71 1.475(3)
C50 C51 1.477(3)
C50 C65 1.484(3)
C51 C52 1.346(3)
C51 C59 1.484(3)
C52 C53 1.482(3)
C53 C58 1.373(4)
C53 C54 1.382(4)
C54 C55 1.376(4)
C54 H54 0.9300
C55 C56 1.356(5)
C55 H55 0.9300
C56 C57 1.376(5)
C56 H56 0.9300
C57 C58 1.385(4)
C57 H57 0.9300
C58 H58 0.9300
C59 C60 1.378(4)
C59 C64 1.383(4)
C60 C61 1.388(4)
C60 H60 0.9300
C61 C62 1.361(4)
C61 H61 0.9300
C62 C63 1.360(4)
C62 H62 0.9300
C63 C64 1.387(4)
C63 H63 0.9300
C64 H64 0.9300
C65 C70 1.378(4)
C65 C66 1.385(4)
C66 C67 1.381(4)
C66 H66 0.9300
C67 C68 1.370(4)
C67 H67 0.9300
C68 C69 1.366(4)
C68 H68 0.9300
C69 C70 1.378(4)
C69 H69 0.9300
C70 H70 0.9300
C71 C76 1.382(4)
C71 C72 1.389(3)
C72 C73 1.379(4)
C72 H72 0.9300
C73 C74 1.362(4)
C73 H73 0.9300
C74 C75 1.373(4)
C74 H74 0.9300
C75 C76 1.387(4)
C75 H75 0.9300
C76 H76 0.9300

loop_
_geom_torsion_atom_site_label_1
_geom_torsion_atom_site_label_2
_geom_torsion_atom_site_label_3
_geom_torsion_atom_site_label_4
_geom_torsion
O1 C1 C2 C3 -173.5(3)
C10 C1 C2 C3 7.7(4)
C1 C2 C3 C4 1.5(5)
C2 C3 C4 C5 175.8(3)
C2 C3 C4 C9 -2.4(4)
C9 C4 C5 C6 0.2(5)
C3 C4 C5 C6 -178.1(3)
C4 C5 C6 C7 0.5(5)
C5 C6 C7 C8 -1.0(5)
C6 C7 C8 C9 0.8(5)
C7 C8 C9 C4 -0.2(4)
C7 C8 C9 C10 -175.8(3)
C5 C4 C9 C8 -0.3(4)
C3 C4 C9 C8 178.0(3)
C5 C4 C9 C10 175.3(2)
C3 C4 C9 C10 -6.4(4)
C8 C9 C10 C14 -42.8(3)
C4 C9 C10 C14 141.6(2)
C8 C9 C10 C11 72.6(3)
C4 C9 C10 C11 -103.0(3)
C8 C9 C10 C1 -169.8(2)
C4 C9 C10 C1 14.7(3)
O1 C1 C10 C9 166.1(3)
C2 C1 C10 C9 -15.1(3)
O1 C1 C10 C14 37.1(4)
C2 C1 C10 C14 -144.1(2)
O1 C1 C10 C11 -72.4(3)
C2 C1 C10 C11 106.4(3)
C9 C10 C11 C12 -125.1(2)
C14 C10 C11 C12 -3.2(3)
C1 C10 C11 C12 111.0(2)
C9 C10 C11 C33 61.4(3)
C14 C10 C11 C33 -176.7(2)
C1 C10 C11 C33 -62.5(3)
C33 C11 C12 C13 174.3(2)
C10 C11 C12 C13 1.2(3)
C33 C11 C12 C27 -6.8(4)
C10 C11 C12 C27 -179.9(2)
C11 C12 C13 C14 1.7(3)
C27 C12 C13 C14 -177.3(2)
C11 C12 C13 C21 -174.3(2)
C27 C12 C13 C21 6.7(4)
C12 C13 C14 C15 175.4(2)
C21 C13 C14 C15 -8.8(5)
C12 C13 C14 C10 -3.8(3)
C21 C13 C14 C10 172.0(2)
C9 C10 C14 C13 124.4(2)
C11 C10 C14 C13 4.3(3)
C1 C10 C14 C13 -106.0(2)
C9 C10 C14 C15 -54.9(3)
C11 C10 C14 C15 -175.0(2)
C1 C10 C14 C15 74.7(3)
C13 C14 C15 C20 144.3(3)
C10 C14 C15 C20 -36.6(4)
C13 C14 C15 C16 -36.9(4)
C10 C14 C15 C16 142.2(2)
C20 C15 C16 C17 -2.0(4)
C14 C15 C16 C17 179.2(2)
C15 C16 C17 C18 0.3(5)
C16 C17 C18 C19 0.9(5)
C17 C18 C19 C20 -0.3(5)
C18 C19 C20 C15 -1.4(5)
C16 C15 C20 C19 2.6(4)
C14 C15 C20 C19 -178.6(3)
C14 C13 C21 C22 112.8(3)
C12 C13 C21 C22 -71.9(4)
C14 C13 C21 C26 -71.0(4)
C12 C13 C21 C26 104.2(3)
C26 C21 C22 C23 0.6(4)
C13 C21 C22 C23 176.7(3)
C21 C22 C23 C24 -0.9(5)
C22 C23 C24 C25 0.5(6)
C23 C24 C25 C26 0.2(7)
C24 C25 C26 C21 -0.5(6)
C22 C21 C26 C25 0.1(5)
C13 C21 C26 C25 -176.2(3)
C11 C12 C27 C32 127.8(3)
C13 C12 C27 C32 -53.4(4)
C11 C12 C27 C28 -52.5(4)
C13 C12 C27 C28 126.3(3)
C32 C27 C28 C29 1.1(4)
C12 C27 C28 C29 -178.6(3)
C27 C28 C29 C30 -1.1(5)
C28 C29 C30 C31 0.3(5)
C29 C30 C31 C32 0.4(5)
C28 C27 C32 C31 -0.4(4)
C12 C27 C32 C31 179.4(3)
C30 C31 C32 C27 -0.4(5)
C12 C11 C33 C38 -60.5(4)
C10 C11 C33 C38 111.7(3)
C12 C11 C33 C34 120.0(3)
C10 C11 C33 C34 -67.8(4)
C38 C33 C34 C35 0.0(4)
C11 C33 C34 C35 179.6(3)
C33 C34 C35 C36 0.4(5)
C34 C35 C36 C37 -0.5(5)
C35 C36 C37 C38 0.3(5)
C36 C37 C38 C33 0.1(5)
C34 C33 C38 C37 -0.2(4)
C11 C33 C38 C37 -179.8(3)
O2 C39 C40 C41 172.8(3)
C48 C39 C40 C41 -8.8(4)
C39 C40 C41 C42 1.3(5)
C40 C41 C42 C47 3.6(5)
C40 C41 C42 C43 -178.8(3)
C47 C42 C43 C44 -0.3(5)
C41 C42 C43 C44 -177.9(3)
C42 C43 C44 C45 1.1(5)
C43 C44 C45 C46 -1.3(5)
C44 C45 C46 C47 0.7(5)
C45 C46 C47 C42 0.1(4)
C45 C46 C47 C48 177.6(3)
C43 C42 C47 C46 -0.3(4)
C41 C42 C47 C46 177.3(3)
C43 C42 C47 C48 -177.8(2)
C41 C42 C47 C48 -0.1(4)
C46 C47 C48 C49 49.1(3)
C42 C47 C48 C49 -133.5(2)
C46 C47 C48 C52 -66.6(3)
C42 C47 C48 C52 110.8(3)
C46 C47 C48 C39 175.7(2)
C42 C47 C48 C39 -6.9(3)
O2 C39 C48 C47 -170.3(2)
C40 C39 C48 C47 11.2(3)
O2 C39 C48 C49 -42.4(3)
C40 C39 C48 C49 139.1(2)
O2 C39 C48 C52 66.0(3)
C40 C39 C48 C52 -112.5(3)
C47 C48 C49 C50 -127.2(2)
C52 C48 C49 C50 -4.9(3)
C39 C48 C49 C50 103.9(3)
C47 C48 C49 C71 48.1(3)
C52 C48 C49 C71 170.4(2)
C39 C48 C49 C71 -80.8(3)
C71 C49 C50 C51 -172.5(3)
C48 C49 C50 C51 2.3(3)
C71 C49 C50 C65 6.1(5)
C48 C49 C50 C65 -179.1(2)
C49 C50 C51 C52 1.8(3)
C65 C50 C51 C52 -176.9(2)
C49 C50 C51 C59 -173.8(2)
C65 C50 C51 C59 7.5(4)
C50 C51 C52 C53 -177.3(3)
C59 C51 C52 C53 -1.8(5)
C50 C51 C52 C48 -4.9(3)
C59 C51 C52 C48 170.6(2)
C47 C48 C52 C51 127.6(2)
C49 C48 C52 C51 6.0(3)
C39 C48 C52 C51 -108.1(2)
C47 C48 C52 C53 -59.4(3)
C49 C48 C52 C53 178.9(2)
C39 C48 C52 C53 64.8(3)
C51 C52 C53 C58 57.2(4)
C48 C52 C53 C58 -114.3(3)
C51 C52 C53 C54 -121.9(3)
C48 C52 C53 C54 66.6(4)
C58 C53 C54 C55 0.3(4)
C52 C53 C54 C55 179.4(3)
C53 C54 C55 C56 -0.6(5)
C54 C55 C56 C57 0.8(5)
C55 C56 C57 C58 -0.6(5)
C54 C53 C58 C57 -0.1(4)
C52 C53 C58 C57 -179.3(3)
C56 C57 C58 C53 0.3(5)
C52 C51 C59 C60 57.6(4)
C50 C51 C59 C60 -127.6(3)
C52 C51 C59 C64 -119.4(3)
C50 C51 C59 C64 55.5(4)
C64 C59 C60 C61 0.5(4)
C51 C59 C60 C61 -176.6(3)
C59 C60 C61 C62 0.6(5)
C60 C61 C62 C63 -1.2(5)
C61 C62 C63 C64 0.6(5)
C60 C59 C64 C63 -1.1(4)
C51 C59 C64 C63 176.0(3)
C62 C63 C64 C59 0.5(5)
C49 C50 C65 C70 -122.1(3)
C51 C50 C65 C70 56.4(4)
C49 C50 C65 C66 55.7(4)
C51 C50 C65 C66 -125.8(3)
C70 C65 C66 C67 -0.2(4)
C50 C65 C66 C67 -178.1(3)
C65 C66 C67 C68 0.7(5)
C66 C67 C68 C69 -0.6(5)
C67 C68 C69 C70 0.0(5)
C66 C65 C70 C69 -0.3(4)
C50 C65 C70 C69 177.5(3)
C68 C69 C70 C65 0.4(5)
C50 C49 C71 C76 -146.9(3)
C48 C49 C71 C76 38.9(4)
C50 C49 C71 C72 36.4(4)
C48 C49 C71 C72 -137.8(3)
C76 C71 C72 C73 -0.2(4)
C49 C71 C72 C73 176.7(3)
C71 C72 C73 C74 0.6(5)
C72 C73 C74 C75 -0.1(5)
C73 C74 C75 C76 -0.9(5)
C72 C71 C76 C75 -0.8(4)
C49 C71 C76 C75 -177.6(3)
C74 C75 C76 C71 1.4(5)
